data_2004912
loop_
_publ_author_name
'Benetollo, F.'
'Bombieri, G.'
'Vallarino, L. M.'

_publ_section_title
;
 The \b Form of the Macrocyclic Complex [Eu(NCS)~3~(C~22~H~26~N~6~)]
;
_journal_issue 5
_journal_name_full 'Acta Crystallographica Section C'
_journal_page_first 1190
_journal_page_last 1193
_journal_paper_doi 10.1107/S0108270195015484
_journal_volume 52
_journal_year 1996
_chemical_formula_iupac '[Eu (N C S)3 (C22 H26 N6)]'
_chemical_formula_sum 'C25 H26 Eu N9 S3'
_chemical_formula_weight 700.68
_chemical_name_systematic
;
(3,8,12,17-Me~4~-(9,10,11)(18,1,2)pyo~2~-[18]-3,7,12,16-tetraene-
1,4,7,10,13,16-N~6~)tris(isothiocyanato-N)europium
tris(isocyanato-N)(2,7,13,18-tertamethyl-3,6,14,17,23,24-hexaazatricyclo
[17.3.1.1^8,12^]tetracosa-1(23),8(24),9,11,19,21-hexaene-N^3^,N^6^,N^14^,
N^17^,N^23^,N^24^)europium
;
_space_group_IT_number 2
_symmetry_cell_setting triclinic
_symmetry_space_group_name_Hall '-P 1'
_symmetry_space_group_name_H-M 'P -1'
_audit_creation_method SHELXL
_cell_angle_alpha 100.75(4)
_cell_angle_beta 101.52(4)
_cell_angle_gamma 99.03(4)
_cell_formula_units_Z 2
_cell_length_a 8.131(3)
_cell_length_b 10.052(4)
_cell_length_c 18.473(4)
_cell_measurement_reflns_used 30
_cell_measurement_temperature 297(2)
_cell_measurement_theta_max 12.2
_cell_measurement_theta_min 9
_cell_volume 1423.6(9)
_computing_cell_refinement 'Philips PW1100 FEBO system'
_computing_data_collection 'Philips PW1100 FEBO system (Belletti, 1993)'
_computing_data_reduction 'Digital DEC 3000'
_computing_molecular_graphics 'ORTEPII (Johnson, 1976)'
_computing_publication_material 'PARST (Nardelli, 1983)'
_computing_structure_refinement 'SHELXL93 (Sheldrick, 1993)'
_computing_structure_solution 'SHELXS86 (Sheldrick, 1990)'
_diffrn_ambient_temperature 295(2)
_diffrn_measurement_device 'Philips PW1100 four-circle'
_diffrn_measurement_method 'profile fitted \q/2\q scans (Lehmann & Larsen, 1974)'
_diffrn_radiation_monochromator graphite
_diffrn_radiation_source 'fine-focus sealed tube'
_diffrn_radiation_type MoK\a
_diffrn_radiation_wavelength 0.71069
_diffrn_reflns_av_R_equivalents 0.0113
_diffrn_reflns_av_sigmaI/netI 0.0309
_diffrn_reflns_limit_h_max 9
_diffrn_reflns_limit_h_min -9
_diffrn_reflns_limit_k_max 11
_diffrn_reflns_limit_k_min -11
_diffrn_reflns_limit_l_max 21
_diffrn_reflns_limit_l_min 0
_diffrn_reflns_number 4656
_diffrn_reflns_theta_max 25
_diffrn_reflns_theta_min 2.5
_diffrn_standards_decay_% 0
_diffrn_standards_interval_time 180
_diffrn_standards_number 3
_exptl_absorpt_coefficient_mu 2.455
_exptl_absorpt_correction_T_max 0.998
_exptl_absorpt_correction_T_min 0.766
_exptl_absorpt_correction_type 'empirical via \y scan (North, Phillips & Mathews, 1968)'
_exptl_crystal_colour 'colorless, transparent'
_exptl_crystal_density_diffrn 1.635
_exptl_crystal_description prismatic
_exptl_crystal_F_000 700
_exptl_crystal_size_max 0.32
_exptl_crystal_size_mid 0.24
_exptl_crystal_size_min 0.20
_refine_diff_density_max 1.244
_refine_diff_density_min -0.775
_refine_ls_extinction_coef 0.0013(3)
_refine_ls_extinction_method SHELXL93
_refine_ls_goodness_of_fit_all 1.103
_refine_ls_goodness_of_fit_obs 1.103
_refine_ls_matrix_type full
_refine_ls_number_parameters 348
_refine_ls_number_reflns 4423
_refine_ls_number_restraints none
_refine_ls_restrained_S_all 1.149
_refine_ls_restrained_S_obs 1.103
_refine_ls_R_factor_all 0.0293
_refine_ls_R_factor_obs 0.0276
_refine_ls_shift/esd_max -1.701
_refine_ls_shift/esd_mean 0.018
_refine_ls_structure_factor_coef Fsqd
_refine_ls_weighting_details 'w = 1/[\s^2^(F~o~^2^) + 3.1817P] where P = (F~o~^2^ + 2F~c~^2^)/3'
_refine_ls_weighting_scheme calc
_refine_ls_wR_factor_all 0.0731
_refine_ls_wR_factor_obs 0.0696
_reflns_number_observed 4423
_reflns_number_total 4506
_reflns_observed_criterion I>3\s(I)
_cod_data_source_file na1202.cif
_cod_data_source_block na1202
_cod_depositor_comments
;
The following automatic conversions were performed:

'_refine_ls_weighting_scheme' value 'calc w = 1/[\s^2^(F~o~^2^) +
3.1817P] where P = (F~o~^2^ + 2F~c~^2^)/3' was changed to 'calc'. New
tag '_refine_ls_weighting_details' was created. The value of the new
tag was set to 'w = 1/[\s^2^(F~o~^2^) + 3.1817P] where P = (F~o~^2^ +
2F~c~^2^)/3'.

Automatic conversion script
Id: cif_fix_values 3143 2015-03-26 13:38:13Z robertas 
;
_cod_database_code 2004912

loop_
_symmetry_equiv_pos_as_xyz
'x, y, z'
'-x, -y, -z'

loop_
_atom_site_aniso_label
_atom_site_aniso_U_11
_atom_site_aniso_U_22
_atom_site_aniso_U_33
_atom_site_aniso_U_12
_atom_site_aniso_U_13
_atom_site_aniso_U_23
Eu 0.03834(12) 0.03809(13) 0.04183(13) 0.00583(8) 0.01439(8) 0.01080(8)
S1 0.0705(8) 0.0509(7) 0.0626(7) 0.0119(6) -0.0010(6) 0.0186(6)
S2 0.0624(8) 0.0700(8) 0.0605(7) 0.0122(6) 0.0092(6) 0.0256(6)
S3 0.241(3) 0.0858(13) 0.0895(14) 0.071(2) 0.022(2) 0.0214(11)
C1 0.050(2) 0.046(2) 0.044(2) 0.008(2) 0.013(2) 0.004(2)
C2 0.042(2) 0.050(3) 0.052(3) 0.013(2) 0.018(2) 0.003(2)
C3 0.097(4) 0.083(4) 0.044(3) 0.053(3) 0.013(3) 0.014(3)
N1 0.069(3) 0.076(3) 0.057(2) 0.028(2) 0.015(2) 0.026(2)
N2 0.064(3) 0.082(3) 0.052(2) 0.033(2) 0.018(2) 0.019(2)
N3 0.085(3) 0.074(3) 0.071(3) 0.040(3) 0.031(3) 0.020(2)
N4 0.040(2) 0.044(2) 0.038(2) 0.0105(15) 0.0077(14) 0.0110(14)
N5 0.040(2) 0.051(2) 0.064(2) 0.002(2) 0.021(2) 0.008(2)
N6 0.062(2) 0.051(2) 0.062(3) 0.013(2) 0.037(2) 0.017(2)
N7 0.052(2) 0.048(2) 0.055(2) 0.011(2) 0.019(2) -0.001(2)
N8 0.067(3) 0.042(2) 0.077(3) -0.001(2) 0.032(2) 0.009(2)
N9 0.045(2) 0.053(2) 0.052(2) 0.003(2) 0.018(2) 0.016(2)
C4 0.044(2) 0.056(3) 0.038(2) 0.018(2) 0.011(2) 0.014(2)
C5 0.071(3) 0.064(3) 0.059(3) 0.023(3) 0.025(3) 0.004(2)
C6 0.086(4) 0.054(3) 0.075(4) 0.015(3) 0.024(3) -0.006(3)
C7 0.073(3) 0.046(3) 0.064(3) 0.001(2) 0.013(3) 0.002(2)
C8 0.046(2) 0.046(2) 0.038(2) 0.005(2) 0.006(2) 0.010(2)
C9 0.042(2) 0.048(3) 0.047(2) 0.000(2) 0.005(2) 0.015(2)
C10 0.056(3) 0.061(3) 0.071(3) -0.017(2) 0.006(3) 0.013(3)
C11 0.051(3) 0.061(3) 0.097(4) -0.004(2) 0.044(3) 0.003(3)
C12 0.086(4) 0.061(3) 0.082(4) 0.006(3) 0.060(3) 0.019(3)
C13 0.074(3) 0.065(3) 0.056(3) 0.035(3) 0.035(3) 0.020(2)
C14 0.122(5) 0.121(6) 0.075(4) 0.058(5) 0.058(4) 0.054(4)
C15 0.063(3) 0.067(3) 0.050(3) 0.034(2) 0.022(2) 0.008(2)
C16 0.087(4) 0.098(5) 0.052(3) 0.049(4) 0.009(3) -0.001(3)
C17 0.086(5) 0.110(6) 0.070(4) 0.048(4) -0.006(4) -0.025(4)
C18 0.057(3) 0.071(4) 0.113(6) 0.008(3) 0.009(3) -0.034(4)
C19 0.057(3) 0.055(3) 0.075(3) 0.008(2) 0.024(3) -0.009(3)
C20 0.078(4) 0.041(3) 0.104(5) -0.006(3) 0.046(3) -0.004(3)
C21 0.212(10) 0.074(5) 0.159(8) -0.067(6) 0.105(8) -0.032(5)
C22 0.089(4) 0.052(3) 0.091(4) -0.010(3) 0.042(3) 0.028(3)
C23 0.071(3) 0.066(3) 0.070(3) -0.010(3) 0.038(3) 0.016(3)
C24 0.043(2) 0.060(3) 0.046(2) 0.016(2) 0.015(2) 0.019(2)
C25 0.064(3) 0.092(4) 0.082(4) 0.027(3) 0.045(3) 0.028(3)

loop_
_atom_site_label
_atom_site_occupancy
_atom_site_fract_x
_atom_site_fract_y
_atom_site_fract_z
_atom_site_U_iso_or_equiv
_atom_site_thermal_displace_type
_atom_site_calc_flag
_atom_site_refinement_flags
_atom_site_type_symbol
Eu 1 .51036(3) .25399(2) .245810(12) .03867(9) Uani d . Eu
S1 1 .1796(2) .41857(13) .02167(8) .0630(3) Uani d . S
S2 1 .8567(2) .05872(15) .43589(8) .0637(3) Uani d . S
S3 1 .3776(4) .7060(2) .29471(13) .1366(10) Uani d . S
C1 1 .2828(6) .3454(5) .0824(2) .0477(10) Uani d . C
C2 1 .7785(5) .1019(5) .3579(3) .0478(10) Uani d . C
C3 1 .3382(8) .5372(7) .2829(3) .071(2) Uani d . C
N1 1 .3557(6) .2924(5) .1255(2) .0641(11) Uani d . N
N2 1 .7236(6) .1353(5) .3029(2) .0629(11) Uani d . N
N3 1 .3270(6) .4220(5) .2760(3) .0716(12) Uani d . N
N4 1 .4904(4) .0270(3) .1438(2) .0402(7) Uani d . N
N5 1 .2493(4) .0561(4) .2187(2) .0521(9) Uani d . N
N6 1 .4009(5) .1952(4) .3641(2) .0543(10) Uani d . N
N7 1 .6544(5) .4073(4) .3836(2) .0521(9) Uani d . N
N8 1 .7233(6) .4804(4) .2607(3) .0619(11) Uani d . N
N9 1 .7241(5) .2510(4) .1548(2) .0492(9) Uani d . N
C4 1 .6175(5) .0114(5) .1080(2) .0441(9) Uani d . C
C5 1 .6232(7) -0.1154(5) .0640(3) .0634(13) Uani d . C
H5 1 .7122(7) -0.1238(5) .0398(3) .076 Uiso calc R H
C6 1 .4964(8) -0.2277(6) .0566(3) .074(2) Uani d . C
H6 1 .5003(8) -0.3136(6) .0285(3) .088 Uiso calc R H
C7 1 .3647(7) -0.2127(5) .0906(3) .0642(13) Uani d . C
H7 1 .2760(7) -0.2873(5) .0849(3) .077 Uiso calc R H
C8 1 .3650(5) -.0835(4) .1339(2) .0441(9) Uani d . C
C9 1 .2253(5) -.0605(5) .1738(2) .0472(10) Uani d . C
C10 1 .0746(7) -0.1777(5) .1587(3) .0675(14) Uani d . C
H101 1 .027(3) -0.207(2) .1050(3) .081 Uiso calc R H
H102 1 -.011(2) -0.1473(11) .1834(16) .081 Uiso calc R H
H100 1 .1114(10) -0.2532(14) .1779(17) .081 Uiso calc R H
C11 1 .1385(6) .0838(6) .2716(3) .070(2) Uani d . C
H110 1 .0365(6) .0114(6) .2585(3) .084 Uiso calc R H
H111 1 .1043(6) .1717(6) .2705(3) .084 Uiso calc R H
C12 1 .2460(7) .0868(6) .3484(3) .071(2) Uani d . C
H121 1 .1819(7) .1065(6) .3868(3) .085 Uiso calc R H
H120 1 .2773(7) -.0022(6) .3492(3) .085 Uiso calc R H
C13 1 .4874(7) .2409(5) .4313(3) .0588(12) Uani d . C
C14 1 .4594(9) .1821(8) .4981(4) .093(2) Uani d . C
H140 1 .562(2) .156(4) .5211(15) .111 Uiso calc R H
H141 1 .368(4) .103(3) .4813(5) .111 Uiso calc R H
H142 1 .431(6) .2506(16) .5345(12) .111 Uiso calc R H
C15 1 .6230(6) .3648(5) .4452(3) .0575(12) Uani d . C
C16 1 .7051(8) .4401(7) .5186(3) .079(2) Uani d . C
H16 1 .6838(8) .4072(7) .5603(3) .094 Uiso calc R H
C17 1 .8156(9) .5609(9) .5285(4) .095(2) Uani d . C
H17 1 .8704(9) .6124(9) .5770(4) .114 Uiso calc R H
C18 1 .8459(8) .6065(7) .4663(4) .090(2) Uani d . C
H18 1 .9209(8) .6899(7) .4723(4) .108 Uiso calc R H
C19 1 .7638(6) .5276(5) .3932(3) .0645(14) Uani d . C
C20 1 .7930(8) .5682(5) .3228(4) .076(2) Uani d . C
C21 1 .9030(9) .7069(8) .3310(6) .158(5) Uani d . C
H200 1 .915(8) .762(3) .3807(15) .190 Uiso calc R H
H201 1 .851(5) .752(3) .294(3) .190 Uiso calc R H
H202 1 1.014(3) .6954(9) .324(4) .190 Uiso calc R H
C22 1 .7549(8) .4995(5) .1875(3) .076(2) Uani d . C
H221 1 .8305(8) .5878(5) .1938(3) .091 Uiso calc R H
H220 1 .6480(8) .4972(5) .1523(3) .091 Uiso calc R H
C23 1 .8371(7) .3826(5) .1579(3) .0688(15) Uani d . C
H230 1 .8533(7) .3870(5) .1077(3) .083 Uiso calc R H
H231 1 .9483(7) .3899(5) .1912(3) .083 Uiso calc R H
C24 1 .7448(5) .1394(5) .1156(2) .0477(10) Uani d . C
C25 1 .8885(7) .1291(6) .0752(3) .073(2) Uani d . C
H250 1 .935(3) .049(2) .0828(18) .088 Uiso calc R H
H251 1 .977(2) .2106(18) .0953(15) .088 Uiso calc R H
H252 1 .8450(12) .121(4) .0220(4) .088 Uiso calc R H

loop_
_atom_type_symbol
_atom_type_description
_atom_type_scat_dispersion_real
_atom_type_scat_dispersion_imag
_atom_type_scat_source
Eu Eu -0.1578 3.6682 'International Tables Vol C Tables 4.2.6.8 and 6.1.1.4'
S S 0.1246 0.1234 'International Tables Vol C Tables 4.2.6.8 and 6.1.1.4'
N N 0.0061 0.0033 'International Tables Vol C Tables 4.2.6.8 and 6.1.1.4'
C C 0.0033 0.0016 'International Tables Vol C Tables 4.2.6.8 and 6.1.1.4'
H H 0.0000 0.0000 'International Tables Vol C Tables 4.2.6.8 and 6.1.1.4'

loop_
_geom_angle_atom_site_label_1
_geom_angle_atom_site_label_2
_geom_angle_atom_site_label_3
_geom_angle
_geom_angle_publ_flag
N2 Eu N1 144.39(14) yes
N2 Eu N3 143.2(2) yes
N1 Eu N3 72.3(2) yes
N2 Eu N5 97.28(15) ?
N1 Eu N5 81.85(15) ?
N3 Eu N5 89.3(2) ?
N2 Eu N8 95.2(2) ?
N1 Eu N8 88.2(2) ?
N3 Eu N8 80.5(2) ?
N5 Eu N8 167.55(13) ?
N2 Eu N4 74.06(13) ?
N1 Eu N4 74.62(13) ?
N3 Eu N4 138.10(14) ?
N5 Eu N4 60.92(11) yes
N8 Eu N4 123.55(12) ?
N2 Eu N6 76.61(13) ?
N1 Eu N6 131.15(14) ?
N3 Eu N6 74.39(14) ?
N5 Eu N6 62.96(13) yes
N8 Eu N6 120.10(14) ?
N4 Eu N6 111.00(11) ?
N2 Eu N7 73.69(14) ?
N1 Eu N7 136.18(14) ?
N3 Eu N7 72.34(15) ?
N5 Eu N7 122.60(12) ?
N8 Eu N7 60.99(13) yes
N4 Eu N7 147.72(11) ?
N6 Eu N7 59.78(12) yes
N2 Eu N9 76.92(13) ?
N1 Eu N9 73.13(13) ?
N3 Eu N9 129.83(14) ?
N5 Eu N9 120.22(12) ?
N8 Eu N9 63.20(13) yes
N4 Eu N9 60.37(11) yes
N6 Eu N9 153.53(13) ?
N7 Eu N9 112.64(12) ?
N1 C1 S1 179.5(5) yes
N2 C2 S2 178.7(4) yes
N3 C3 S3 173.6(6) yes
C1 N1 Eu 160.5(4) yes
C2 N2 Eu 143.6(3) yes
C3 N3 Eu 135.7(5) yes
C8 N4 C4 117.8(4) ?
C8 N4 Eu 120.5(3) ?
C4 N4 Eu 121.1(3) ?
C9 N5 C11 121.5(4) ?
C9 N5 Eu 126.2(3) ?
C11 N5 Eu 111.6(3) ?
C13 N6 C12 119.2(4) ?
C13 N6 Eu 122.9(3) ?
C12 N6 Eu 117.1(3) ?
C19 N7 C15 118.8(4) ?
C19 N7 Eu 120.4(3) ?
C15 N7 Eu 120.7(3) ?
C20 N8 C22 122.9(4) ?
C20 N8 Eu 125.6(4) ?
C22 N8 Eu 111.5(3) ?
C24 N9 C23 119.5(4) ?
C24 N9 Eu 122.4(3) ?
C23 N9 Eu 117.6(3) ?
N4 C4 C5 121.8(4) ?
N4 C4 C24 115.6(4) ?
C5 C4 C24 122.6(4) ?
C6 C5 C4 119.3(5) ?
C7 C6 C5 119.6(5) ?
C6 C7 C8 118.8(5) ?
N4 C8 C7 122.7(4) ?
N4 C8 C9 115.8(4) ?
C7 C8 C9 121.5(4) ?
N5 C9 C8 115.8(4) ?
N5 C9 C10 126.6(4) ?
C8 C9 C10 117.5(4) ?
N5 C11 C12 105.2(4) ?
N6 C12 C11 108.2(4) ?
N6 C13 C15 116.5(4) ?
N6 C13 C14 125.4(6) ?
C15 C13 C14 118.0(5) ?
N7 C15 C16 121.7(5) ?
N7 C15 C13 116.4(4) ?
C16 C15 C13 121.7(5) ?
C17 C16 C15 119.6(6) ?
C16 C17 C18 119.1(6) ?
C17 C18 C19 120.1(6) ?
N7 C19 C18 120.6(6) ?
N7 C19 C20 116.0(4) ?
C18 C19 C20 123.4(5) ?
N8 C20 C19 116.6(4) ?
N8 C20 C21 125.8(6) ?
C19 C20 C21 117.6(6) ?
N8 C22 C23 106.9(4) ?
N9 C23 C22 108.4(4) ?
N9 C24 C4 117.6(4) ?
N9 C24 C25 124.3(4) ?
C4 C24 C25 118.1(4) ?

loop_
_geom_bond_atom_site_label_1
_geom_bond_atom_site_label_2
_geom_bond_distance
_geom_bond_publ_flag
Eu N2 2.434(4) yes
Eu N1 2.455(4) yes
Eu N3 2.482(5) yes
Eu N5 2.568(4) yes
Eu N8 2.568(4) yes
Eu N4 2.634(4) yes
Eu N6 2.647(4) yes
Eu N7 2.647(4) yes
Eu N9 2.648(4) yes
S1 C1 1.622(5) yes
S2 C2 1.620(5) yes
S3 C3 1.641(7) yes
C1 N1 1.156(6) yes
C2 N2 1.157(6) yes
C3 N3 1.128(7) yes
N4 C8 1.342(5) ?
N4 C4 1.348(5) ?
N5 C9 1.265(6) ?
N5 C11 1.472(6) ?
N6 C13 1.259(6) ?
N6 C12 1.471(6) ?
N7 C19 1.343(6) ?
N7 C15 1.344(6) ?
N8 C20 1.273(7) ?
N8 C22 1.468(7) ?
N9 C24 1.272(6) ?
N9 C23 1.472(6) ?
C4 C5 1.391(6) ?
C4 C24 1.484(6) ?
C5 C6 1.370(8) ?
C6 C7 1.359(8) ?
C7 C8 1.392(6) ?
C8 C9 1.497(6) ?
C9 C10 1.501(6) ?
C11 C12 1.503(8) ?
C13 C15 1.473(8) ?
C13 C14 1.505(7) ?
C15 C16 1.397(7) ?
C16 C17 1.351(10) ?
C17 C18 1.365(10) ?
C18 C19 1.404(8) ?
C19 C20 1.485(8) ?
C20 C21 1.498(8) ?
C22 C23 1.509(8) ?
C24 C25 1.512(6) ?
